data_7226048
loop_
_publ_author_name
'Bartlett, Philip N.'
'Burt, Jennifer'
'Hasan, Mahboba M.'
'Hector, Andrew L.'
'Levason, W.'
'Reid, Gillian'
'Richardson, Peter W.'

_publ_section_title
;
 Haloplumbate Salts as Reagents for the Non-Aqueous Electrodeposition of
 Lead
;
_journal_name_full 'RSC Adv.'
_journal_paper_doi 10.1039/C6RA12942K
_journal_year 2016
_chemical_formula_moiety 'C24 H20 P, Br3 Pb'
_chemical_formula_sum 'C24 H20 Br3 P Pb'
_chemical_formula_weight 786.29
_chemical_name_systematic
;
 ?
;
_space_group_crystal_system triclinic
_space_group_IT_number 2
_space_group_name_Hall '-P 1'
_space_group_name_H-M_alt 'P -1'
_symmetry_space_group_name_Hall '-P 1'
_symmetry_space_group_name_H-M 'P -1'
_atom_sites_solution_hydrogens geom
_atom_sites_solution_primary direct
_atom_sites_solution_secondary difmap
_audit_creation_method SHELXL-97
_audit_update_record
;
2016-05-18 deposited with the CCDC.
2016-07-18 downloaded from the CCDC.
;
_cell_angle_alpha 69.065(9)
_cell_angle_beta 86.790(12)
_cell_angle_gamma 73.933(9)
_cell_formula_units_Z 2
_cell_length_a 7.402(2)
_cell_length_b 12.192(3)
_cell_length_c 14.520(4)
_cell_measurement_reflns_used 3193
_cell_measurement_temperature 100(2)
_cell_measurement_theta_max 27.5
_cell_measurement_theta_min 2.8
_cell_volume 1174.7(5)
_computing_cell_refinement
;
CrystalClear-SM Expert 2.1 b29 (Rigaku, 2012)
;
_computing_data_collection
;
CrystalClear-SM Expert 2.1 b29 (Rigaku, 2012)
;
_computing_data_reduction
;
CrystalClear-SM Expert 2.1 b29 (Rigaku, 2012)
;
_computing_structure_refinement 'SHELXL-97 (Sheldrick, 2008)'
_computing_structure_solution 'Superflip (Palatinus et al., 2007)'
_diffrn_ambient_temperature 100(2)
_diffrn_detector CCD
_diffrn_detector_area_resol_mean 28.5714
_diffrn_measured_fraction_theta_full 0.974
_diffrn_measured_fraction_theta_max 0.974
_diffrn_measurement_device
;
AFC12 (Right): Kappa 3 circle
;
_diffrn_measurement_device_type
;
Rigaku Saturn724+ (2x2 bin mode)
;
_diffrn_measurement_method 'profile data from \w-scans'
_diffrn_measurement_specimen_support Fiber
_diffrn_radiation_monochromator Confocal
_diffrn_radiation_type MoK\a
_diffrn_radiation_wavelength 0.71073
_diffrn_reflns_av_R_equivalents 0.0329
_diffrn_reflns_av_sigmaI/netI 0.0455
_diffrn_reflns_limit_h_max 9
_diffrn_reflns_limit_h_min -7
_diffrn_reflns_limit_k_max 15
_diffrn_reflns_limit_k_min -14
_diffrn_reflns_limit_l_max 15
_diffrn_reflns_limit_l_min -18
_diffrn_reflns_number 10181
_diffrn_reflns_theta_full 27.48
_diffrn_reflns_theta_max 27.48
_diffrn_reflns_theta_min 2.92
_diffrn_source 'Sealed Tube'
_diffrn_source_current 55.0
_diffrn_source_power 2.5
_diffrn_source_voltage 45.0
_exptl_absorpt_coefficient_mu 12.361
_exptl_absorpt_correction_T_max 0.5242
_exptl_absorpt_correction_T_min 0.4025
_exptl_absorpt_correction_type multi-scan
_exptl_absorpt_process_details 'CrystalClear-SM Expert 2.1 b29 (Rigaku, 2012)'
_exptl_crystal_colour colourless
_exptl_crystal_density_diffrn 2.223
_exptl_crystal_density_method 'not measured'
_exptl_crystal_description prism
_exptl_crystal_F_000 732
_exptl_crystal_size_max 0.09
_exptl_crystal_size_mid 0.08
_exptl_crystal_size_min 0.06
_refine_diff_density_max 0.751
_refine_diff_density_min -1.313
_refine_diff_density_rms 0.133
_refine_ls_extinction_method none
_refine_ls_goodness_of_fit_ref 0.855
_refine_ls_hydrogen_treatment constr
_refine_ls_matrix_type full
_refine_ls_number_parameters 265
_refine_ls_number_reflns 5254
_refine_ls_number_restraints 0
_refine_ls_restrained_S_all 0.855
_refine_ls_R_factor_all 0.0236
_refine_ls_R_factor_gt 0.0204
_refine_ls_shift/su_max 0.000
_refine_ls_shift/su_mean 0.000
_refine_ls_structure_factor_coef Fsqd
_refine_ls_weighting_details 'calc w=1/[\s^2^(Fo^2^)+(0.0087P)^2^+0.0000P] where P=(Fo^2^+2Fc^2^)/3'
_refine_ls_weighting_scheme calc
_refine_ls_wR_factor_gt 0.0410
_refine_ls_wR_factor_ref 0.0415
_reflns_number_gt 4549
_reflns_number_total 5254
_reflns_threshold_expression >2\s(I)
_cod_data_source_file c6ra12942k2.cif
_cod_data_source_block 2015JEBR18
_cod_database_code 7226048

loop_
_symmetry_equiv_pos_as_xyz
'x, y, z'
'-x, -y, -z'

loop_
_atom_site_label
_atom_site_type_symbol
_atom_site_fract_x
_atom_site_fract_y
_atom_site_fract_z
_atom_site_U_iso_or_equiv
_atom_site_adp_type
_atom_site_occupancy
_atom_site_symmetry_multiplicity
_atom_site_calc_flag
_atom_site_refinement_flags
Pb1 Pb 0.0000 0.0000 0.0000 0.01427(4) Uani 1 2 d S
Br1 Br -0.27265(5) 0.00437(3) 0.16419(2) 0.01752(7) Uani 1 1 d .
Br2 Br 0.31979(5) -0.18365(3) 0.14247(2) 0.01795(7) Uani 1 1 d .
Br3 Br 0.15370(5) 0.19748(3) 0.00992(2) 0.01912(8) Uani 1 1 d .
P1 P 0.26851(13) 0.66217(7) -0.31125(6) 0.01375(17) Uani 1 1 d .
C8 C 0.2195(5) 0.4272(3) -0.2454(2) 0.0177(7) Uani 1 1 d .
H8 H 0.3164 0.4040 -0.1964 0.021 Uiso 1 1 calc R
C5 C 0.7212(5) 0.4934(3) -0.1203(2) 0.0200(7) Uani 1 1 d .
H5 H 0.8330 0.4287 -0.1117 0.024 Uiso 1 1 calc R
C10 C -0.0133(6) 0.3771(3) -0.3192(2) 0.0222(8) Uani 1 1 d .
H10 H -0.0745 0.3190 -0.3213 0.027 Uiso 1 1 calc R
C9 C 0.1298(6) 0.3429(3) -0.2494(2) 0.0217(8) Uani 1 1 d .
H9 H 0.1673 0.2613 -0.2039 0.026 Uiso 1 1 calc R
C12 C 0.0212(5) 0.5800(3) -0.3841(2) 0.0192(7) Uani 1 1 d .
H12 H -0.0158 0.6613 -0.4304 0.023 Uiso 1 1 calc R
C4 C 0.6884(6) 0.5608(3) -0.0577(2) 0.0208(8) Uani 1 1 d .
H4 H 0.7802 0.5430 -0.0074 0.025 Uiso 1 1 calc R
C23 C 0.6215(6) 0.8207(3) -0.5008(3) 0.0272(9) Uani 1 1 d .
H23 H 0.6964 0.8731 -0.5021 0.033 Uiso 1 1 calc R
C7 C 0.1667(5) 0.5458(3) -0.3136(2) 0.0153(7) Uani 1 1 d .
C11 C -0.0687(5) 0.4961(3) -0.3865(2) 0.0200(7) Uani 1 1 d .
H11 H -0.1684 0.5195 -0.4341 0.024 Uiso 1 1 calc R
C6 C 0.5898(5) 0.5221(3) -0.1943(2) 0.0179(7) Uani 1 1 d .
H6 H 0.6122 0.4781 -0.2380 0.021 Uiso 1 1 calc R
C1 C 0.4237(5) 0.6152(3) -0.2059(2) 0.0151(7) Uani 1 1 d .
C13 C 0.0764(5) 0.7906(3) -0.3138(2) 0.0154(7) Uani 1 1 d .
C14 C -0.0775(6) 0.7684(3) -0.2582(2) 0.0212(8) Uani 1 1 d .
H14 H -0.0825 0.6869 -0.2239 0.025 Uiso 1 1 calc R
C3 C 0.5245(6) 0.6526(3) -0.0684(2) 0.0201(8) Uani 1 1 d .
H3 H 0.5037 0.6975 -0.0253 0.024 Uiso 1 1 calc R
C2 C 0.3893(5) 0.6798(3) -0.1417(2) 0.0173(7) Uani 1 1 d .
H2 H 0.2747 0.7418 -0.1481 0.021 Uiso 1 1 calc R
C19 C 0.4062(5) 0.7051(3) -0.4173(2) 0.0174(7) Uani 1 1 d .
C15 C -0.2228(5) 0.8649(3) -0.2532(2) 0.0221(8) Uani 1 1 d .
H15 H -0.3273 0.8497 -0.2147 0.027 Uiso 1 1 calc R
C24 C 0.5188(5) 0.7802(3) -0.4191(3) 0.0212(8) Uani 1 1 d .
H24 H 0.5251 0.8038 -0.3640 0.025 Uiso 1 1 calc R
C20 C 0.4009(5) 0.6683(3) -0.4974(2) 0.0205(8) Uani 1 1 d .
H20 H 0.3253 0.6164 -0.4966 0.025 Uiso 1 1 calc R
C16 C -0.2168(6) 0.9838(3) -0.3040(3) 0.0265(9) Uani 1 1 d .
H16 H -0.3166 1.0502 -0.2999 0.032 Uiso 1 1 calc R
C18 C 0.0810(6) 0.9102(3) -0.3664(3) 0.0241(8) Uani 1 1 d .
H18 H 0.1840 0.9260 -0.4061 0.029 Uiso 1 1 calc R
C22 C 0.6150(6) 0.7853(3) -0.5799(3) 0.0296(9) Uani 1 1 d .
H22 H 0.6850 0.8137 -0.6360 0.035 Uiso 1 1 calc R
C21 C 0.5069(6) 0.7080(3) -0.5786(2) 0.0279(9) Uani 1 1 d .
H21 H 0.5053 0.6823 -0.6330 0.034 Uiso 1 1 calc R
C17 C -0.0658(6) 1.0055(3) -0.3603(3) 0.0308(9) Uani 1 1 d .
H17 H -0.0627 1.0872 -0.3954 0.037 Uiso 1 1 calc R
Pb2 Pb -0.5000 0.0000 0.0000 0.01523(5) Uani 1 2 d S

loop_
_atom_site_aniso_label
_atom_site_aniso_U_11
_atom_site_aniso_U_22
_atom_site_aniso_U_33
_atom_site_aniso_U_23
_atom_site_aniso_U_13
_atom_site_aniso_U_12
Pb1 0.00986(10) 0.01515(8) 0.01760(8) -0.00584(6) 0.00111(7) -0.00319(7)
Br1 0.0186(2) 0.01596(14) 0.01829(15) -0.00762(11) 0.00279(14) -0.00348(13)
Br2 0.0148(2) 0.01538(14) 0.01979(15) -0.00268(12) -0.00023(14) -0.00270(13)
Br3 0.0201(2) 0.01769(14) 0.02148(16) -0.00896(12) -0.00133(14) -0.00509(14)
P1 0.0120(5) 0.0131(4) 0.0147(4) -0.0048(3) 0.0022(3) -0.0018(3)
C8 0.018(2) 0.0174(15) 0.0157(15) -0.0072(12) 0.0020(14) -0.0005(14)
C5 0.014(2) 0.0186(15) 0.0214(17) -0.0018(13) 0.0008(15) -0.0021(14)
C10 0.028(2) 0.0193(16) 0.0254(17) -0.0132(13) 0.0120(16) -0.0107(16)
C9 0.028(2) 0.0140(15) 0.0205(17) -0.0057(12) 0.0056(16) -0.0030(15)
C12 0.016(2) 0.0196(15) 0.0199(16) -0.0068(13) 0.0016(15) -0.0029(14)
C4 0.021(2) 0.0224(16) 0.0181(16) -0.0016(13) -0.0030(15) -0.0115(16)
C23 0.016(2) 0.0225(17) 0.032(2) 0.0008(15) 0.0037(17) -0.0014(16)
C7 0.014(2) 0.0154(14) 0.0166(15) -0.0076(12) 0.0052(14) -0.0027(14)
C11 0.014(2) 0.0252(17) 0.0214(17) -0.0098(13) -0.0001(15) -0.0037(15)
C6 0.018(2) 0.0173(15) 0.0179(16) -0.0070(12) 0.0027(14) -0.0030(14)
C1 0.013(2) 0.0162(14) 0.0149(15) -0.0027(11) -0.0006(14) -0.0059(14)
C13 0.016(2) 0.0144(14) 0.0139(15) -0.0058(11) -0.0020(14) -0.0001(14)
C14 0.022(2) 0.0222(16) 0.0188(16) -0.0095(13) 0.0041(15) -0.0035(16)
C3 0.026(2) 0.0161(15) 0.0204(16) -0.0068(12) -0.0009(15) -0.0084(15)
C2 0.019(2) 0.0117(14) 0.0206(16) -0.0042(12) 0.0018(15) -0.0048(14)
C19 0.015(2) 0.0176(15) 0.0144(15) -0.0020(12) -0.0014(14) -0.0002(14)
C15 0.012(2) 0.0335(19) 0.0207(17) -0.0149(14) 0.0014(15) 0.0004(16)
C24 0.015(2) 0.0221(16) 0.0231(17) -0.0056(13) 0.0019(15) -0.0025(15)
C20 0.018(2) 0.0199(16) 0.0190(16) -0.0069(13) 0.0020(15) 0.0013(15)
C16 0.023(2) 0.0243(17) 0.0263(19) -0.0136(15) -0.0080(17) 0.0102(16)
C18 0.021(2) 0.0163(15) 0.0297(19) -0.0051(14) 0.0031(17) -0.0016(15)
C22 0.022(2) 0.0247(18) 0.0223(18) 0.0050(14) 0.0080(17) 0.0050(16)
C21 0.026(2) 0.0297(19) 0.0162(17) -0.0040(14) 0.0035(16) 0.0056(17)
C17 0.034(3) 0.0154(16) 0.035(2) -0.0060(15) -0.0028(19) 0.0034(17)
Pb2 0.01002(10) 0.01577(8) 0.01872(9) -0.00496(6) 0.00027(7) -0.00321(7)

loop_
_atom_type_symbol
_atom_type_description
_atom_type_scat_dispersion_real
_atom_type_scat_dispersion_imag
_atom_type_scat_source
C C 0.0033 0.0016 'International Tables Vol C Tables 4.2.6.8 and 6.1.1.4'
H H 0.0000 0.0000 'International Tables Vol C Tables 4.2.6.8 and 6.1.1.4'
P P 0.1023 0.0942 'International Tables Vol C Tables 4.2.6.8 and 6.1.1.4'
Br Br -0.2901 2.4595 'International Tables Vol C Tables 4.2.6.8 and 6.1.1.4'
Pb Pb -3.3944 10.1111 'International Tables Vol C Tables 4.2.6.8 and 6.1.1.4'

loop_
_geom_angle_atom_site_label_1
_geom_angle_atom_site_label_2
_geom_angle_atom_site_label_3
_geom_angle
_geom_angle_site_symmetry_1
_geom_angle_site_symmetry_3
Br3 Pb1 Br3 180.000(15) 2 .
Br3 Pb1 Br2 91.82(2) 2 .
Br3 Pb1 Br2 88.18(2) . .
Br3 Pb1 Br2 88.18(2) 2 2
Br3 Pb1 Br2 91.82(2) . 2
Br2 Pb1 Br2 180.0 . 2
Br3 Pb1 Br1 96.094(16) 2 2
Br3 Pb1 Br1 83.906(16) . 2
Br2 Pb1 Br1 87.11(2) . 2
Br2 Pb1 Br1 92.89(2) 2 2
Br3 Pb1 Br1 83.906(16) 2 .
Br3 Pb1 Br1 96.094(16) . .
Br2 Pb1 Br1 92.89(2) . .
Br2 Pb1 Br1 87.11(2) 2 .
Br1 Pb1 Br1 180.000(17) 2 .
Pb2 Br1 Pb1 75.29(2) . .
Pb2 Br2 Pb1 75.42(2) 1_655 .
Pb1 Br3 Pb2 75.99(2) . 1_655
C1 P1 C13 110.53(15) . .
C1 P1 C7 113.41(14) . .
C13 P1 C7 106.54(16) . .
C1 P1 C19 106.10(16) . .
C13 P1 C19 109.74(15) . .
C7 P1 C19 110.54(15) . .
C9 C8 C7 119.6(3) . .
C9 C8 H8 120.2 . .
C7 C8 H8 120.2 . .
C6 C5 C4 119.1(3) . .
C6 C5 H5 120.4 . .
C4 C5 H5 120.4 . .
C9 C10 C11 120.3(3) . .
C9 C10 H10 119.8 . .
C11 C10 H10 119.8 . .
C10 C9 C8 120.3(3) . .
C10 C9 H9 119.8 . .
C8 C9 H9 119.8 . .
C11 C12 C7 120.1(3) . .
C11 C12 H12 120.0 . .
C7 C12 H12 120.0 . .
C3 C4 C5 120.6(3) . .
C3 C4 H4 119.7 . .
C5 C4 H4 119.7 . .
C22 C23 C24 120.0(3) . .
C22 C23 H23 120.0 . .
C24 C23 H23 120.0 . .
C8 C7 C12 119.9(3) . .
C8 C7 P1 122.7(3) . .
C12 C7 P1 117.3(2) . .
C12 C11 C10 119.8(3) . .
C12 C11 H11 120.1 . .
C10 C11 H11 120.1 . .
C5 C6 C1 120.7(3) . .
C5 C6 H6 119.7 . .
C1 C6 H6 119.7 . .
C2 C1 C6 120.0(3) . .
C2 C1 P1 120.2(3) . .
C6 C1 P1 119.5(2) . .
C14 C13 C18 120.0(3) . .
C14 C13 P1 118.1(2) . .
C18 C13 P1 121.9(3) . .
C15 C14 C13 119.9(3) . .
C15 C14 H14 120.1 . .
C13 C14 H14 120.1 . .
C4 C3 C2 120.4(3) . .
C4 C3 H3 119.8 . .
C2 C3 H3 119.8 . .
C3 C2 C1 119.2(3) . .
C3 C2 H2 120.4 . .
C1 C2 H2 120.4 . .
C24 C19 C20 119.6(3) . .
C24 C19 P1 117.8(3) . .
C20 C19 P1 122.6(3) . .
C14 C15 C16 120.2(4) . .
C14 C15 H15 119.9 . .
C16 C15 H15 119.9 . .
C23 C24 C19 120.4(3) . .
C23 C24 H24 119.8 . .
C19 C24 H24 119.8 . .
C21 C20 C19 119.6(3) . .
C21 C20 H20 120.2 . .
C19 C20 H20 120.2 . .
C17 C16 C15 119.8(4) . .
C17 C16 H16 120.1 . .
C15 C16 H16 120.1 . .
C17 C18 C13 119.2(4) . .
C17 C18 H18 120.4 . .
C13 C18 H18 120.4 . .
C23 C22 C21 120.5(3) . .
C23 C22 H22 119.8 . .
C21 C22 H22 119.8 . .
C22 C21 C20 119.9(3) . .
C22 C21 H21 120.1 . .
C20 C21 H21 120.1 . .
C16 C17 C18 121.0(3) . .
C16 C17 H17 119.5 . .
C18 C17 H17 119.5 . .
Br2 Pb2 Br2 180.0 1_455 2
Br2 Pb2 Br1 87.82(2) 1_455 2_455
Br2 Pb2 Br1 92.18(2) 2 2_455
Br2 Pb2 Br1 92.18(2) 1_455 .
Br2 Pb2 Br1 87.82(2) 2 .
Br1 Pb2 Br1 180.000(11) 2_455 .
Br2 Pb2 Br3 92.40(2) 1_455 2
Br2 Pb2 Br3 87.60(2) 2 2
Br1 Pb2 Br3 96.49(2) 2_455 2
Br1 Pb2 Br3 83.51(2) . 2
Br2 Pb2 Br3 87.60(2) 1_455 1_455
Br2 Pb2 Br3 92.40(2) 2 1_455
Br1 Pb2 Br3 83.51(2) 2_455 1_455
Br1 Pb2 Br3 96.49(2) . 1_455
Br3 Pb2 Br3 180.000(10) 2 1_455

loop_
_geom_bond_atom_site_label_1
_geom_bond_atom_site_label_2
_geom_bond_distance
_geom_bond_site_symmetry_2
Pb1 Br3 2.9823(6) 2
Pb1 Br3 2.9823(6) .
Pb1 Br2 3.0332(8) .
Pb1 Br2 3.0332(8) 2
Pb1 Br1 3.0416(8) 2
Pb1 Br1 3.0416(8) .
Br1 Pb2 3.0179(7) .
Br2 Pb2 3.0176(6) 1_655
Br3 Pb2 3.0296(7) 1_655
P1 C1 1.787(3) .
P1 C13 1.791(4) .
P1 C7 1.791(3) .
P1 C19 1.797(3) .
C8 C9 1.388(4) .
C8 C7 1.390(4) .
C8 H8 0.9500 .
C5 C6 1.372(5) .
C5 C4 1.399(5) .
C5 H5 0.9500 .
C10 C9 1.377(5) .
C10 C11 1.390(4) .
C10 H10 0.9500 .
C9 H9 0.9500 .
C12 C11 1.378(4) .
C12 C7 1.397(5) .
C12 H12 0.9500 .
C4 C3 1.377(5) .
C4 H4 0.9500 .
C23 C22 1.371(5) .
C23 C24 1.385(5) .
C23 H23 0.9500 .
C11 H11 0.9500 .
C6 C1 1.394(5) .
C6 H6 0.9500 .
C1 C2 1.393(4) .
C13 C14 1.390(5) .
C13 C18 1.393(4) .
C14 C15 1.377(5) .
C14 H14 0.9500 .
C3 C2 1.389(5) .
C3 H3 0.9500 .
C2 H2 0.9500 .
C19 C24 1.392(5) .
C19 C20 1.394(4) .
C15 C16 1.384(5) .
C15 H15 0.9500 .
C24 H24 0.9500 .
C20 C21 1.392(5) .
C20 H20 0.9500 .
C16 C17 1.376(6) .
C16 H16 0.9500 .
C18 C17 1.379(5) .
C18 H18 0.9500 .
C22 C21 1.390(6) .
C22 H22 0.9500 .
C21 H21 0.9500 .
C17 H17 0.9500 .
Pb2 Br2 3.0176(6) 1_455
Pb2 Br2 3.0176(6) 2
Pb2 Br1 3.0179(7) 2_455
Pb2 Br3 3.0296(7) 2
Pb2 Br3 3.0296(7) 1_455

loop_
_geom_torsion_atom_site_label_1
_geom_torsion_atom_site_label_2
_geom_torsion_atom_site_label_3
_geom_torsion_atom_site_label_4
_geom_torsion
_geom_torsion_site_symmetry_1
_geom_torsion_site_symmetry_4
Br3 Pb1 Br1 Pb2 -46.247(11) 2 .
Br3 Pb1 Br1 Pb2 133.753(11) . .
Br2 Pb1 Br1 Pb2 -137.774(15) . .
Br2 Pb1 Br1 Pb2 42.226(15) 2 .
Br1 Pb1 Br1 Pb2 134(100) 2 .
Br3 Pb1 Br2 Pb2 138.213(13) 2 1_655
Br3 Pb1 Br2 Pb2 -41.787(13) . 1_655
Br2 Pb1 Br2 Pb2 -70(100) 2 1_655
Br1 Pb1 Br2 Pb2 42.201(12) 2 1_655
Br1 Pb1 Br2 Pb2 -137.799(12) . 1_655
Br3 Pb1 Br3 Pb2 -77(3) 2 1_655
Br2 Pb1 Br3 Pb2 41.456(15) . 1_655
Br2 Pb1 Br3 Pb2 -138.544(15) 2 1_655
Br1 Pb1 Br3 Pb2 -45.832(14) 2 1_655
Br1 Pb1 Br3 Pb2 134.168(14) . 1_655
C11 C10 C9 C8 0.3(5) . .
C7 C8 C9 C10 -1.4(5) . .
C6 C5 C4 C3 1.7(5) . .
C9 C8 C7 C12 1.5(5) . .
C9 C8 C7 P1 177.6(3) . .
C11 C12 C7 C8 -0.5(5) . .
C11 C12 C7 P1 -176.9(3) . .
C1 P1 C7 C8 -6.4(4) . .
C13 P1 C7 C8 -128.2(3) . .
C19 P1 C7 C8 112.6(3) . .
C1 P1 C7 C12 169.9(3) . .
C13 P1 C7 C12 48.1(3) . .
C19 P1 C7 C12 -71.1(3) . .
C7 C12 C11 C10 -0.5(5) . .
C9 C10 C11 C12 0.6(5) . .
C4 C5 C6 C1 -1.4(5) . .
C5 C6 C1 C2 -0.3(5) . .
C5 C6 C1 P1 172.7(2) . .
C13 P1 C1 C2 -2.3(3) . .
C7 P1 C1 C2 -121.8(3) . .
C19 P1 C1 C2 116.7(3) . .
C13 P1 C1 C6 -175.3(2) . .
C7 P1 C1 C6 65.1(3) . .
C19 P1 C1 C6 -56.4(3) . .
C1 P1 C13 C14 -83.7(3) . .
C7 P1 C13 C14 39.9(3) . .
C19 P1 C13 C14 159.6(3) . .
C1 P1 C13 C18 94.0(3) . .
C7 P1 C13 C18 -142.4(3) . .
C19 P1 C13 C18 -22.7(3) . .
C18 C13 C14 C15 -1.9(5) . .
P1 C13 C14 C15 175.9(3) . .
C5 C4 C3 C2 -0.2(5) . .
C4 C3 C2 C1 -1.6(5) . .
C6 C1 C2 C3 1.8(4) . .
P1 C1 C2 C3 -171.2(2) . .
C1 P1 C19 C24 -46.8(3) . .
C13 P1 C19 C24 72.7(3) . .
C7 P1 C19 C24 -170.1(3) . .
C1 P1 C19 C20 134.7(3) . .
C13 P1 C19 C20 -105.9(3) . .
C7 P1 C19 C20 11.3(3) . .
C13 C14 C15 C16 0.6(5) . .
C22 C23 C24 C19 -1.0(6) . .
C20 C19 C24 C23 1.5(5) . .
P1 C19 C24 C23 -177.1(3) . .
C24 C19 C20 C21 -0.5(5) . .
P1 C19 C20 C21 178.0(3) . .
C14 C15 C16 C17 0.5(5) . .
C14 C13 C18 C17 1.9(5) . .
P1 C13 C18 C17 -175.8(3) . .
C24 C23 C22 C21 -0.4(6) . .
C23 C22 C21 C20 1.4(6) . .
C19 C20 C21 C22 -0.9(5) . .
C15 C16 C17 C18 -0.5(6) . .
C13 C18 C17 C16 -0.7(6) . .
Pb1 Br1 Pb2 Br2 137.534(13) . 1_455
Pb1 Br1 Pb2 Br2 -42.466(13) . 2
Pb1 Br1 Pb2 Br1 -95(100) . 2_455
Pb1 Br1 Pb2 Br3 45.365(14) . 2
Pb1 Br1 Pb2 Br3 -134.635(14) . 1_455
